data_7240275
loop_
_publ_author_name
'Tabbasum, Nida'
'Varras, Panayiotis C.'
'Arshad, Fizza'
'Choudhary, Muhammad Iqbal'
'Yousuf, Sammer'

_publ_section_title
;
 Biological activities tuning of antibacterial urotorpine via
 co-crystallization: Synthesis, biological activity evaluation and
 computational insight
;
_journal_name_full CrystEngComm
_journal_paper_doi 10.1039/D0CE00226G
_journal_year 2020
_chemical_formula_sum 'C15 H22 N4 O5'
_chemical_formula_weight 338.36
_space_group_crystal_system monoclinic
_space_group_IT_number 14
_space_group_name_Hall '-P 2yn'
_space_group_name_H-M_alt 'P 1 21/n 1'
_atom_sites_solution_hydrogens geom
_audit_creation_method SHELXL-2018/3
_audit_update_record
;
2020-02-01 deposited with the CCDC.	2020-04-07 downloaded from the CCDC.
;
_cell_angle_alpha 90
_cell_angle_beta 96.1910(10)
_cell_angle_gamma 90
_cell_formula_units_Z 4
_cell_length_a 7.0540(2)
_cell_length_b 21.5123(5)
_cell_length_c 10.5167(2)
_cell_measurement_reflns_used 9980
_cell_measurement_temperature 100(2)
_cell_measurement_theta_max 66.56
_cell_measurement_theta_min 4.11
_cell_volume 1586.58(7)
_computing_cell_refinement 'Bruker SAINT'
_computing_data_collection 'Bruker APEX2'
_computing_data_reduction 'Bruker SAINT'
_computing_molecular_graphics 'Bruker SHELXTL'
_computing_publication_material 'Bruker SHELXTL'
_computing_structure_refinement 'SHELXL-2018/3 (Sheldrick, 2018)'
_computing_structure_solution 'SHELXT 2014/5 (Sheldrick, 2014)'
_diffrn_ambient_temperature 100(2)
_diffrn_measured_fraction_theta_full 1.000
_diffrn_measured_fraction_theta_max 1.000
_diffrn_measurement_device_type 'Bruker APEX-II CCD'
_diffrn_measurement_method '\f and \w scans'
_diffrn_radiation_type CuK\a
_diffrn_radiation_wavelength 1.54178
_diffrn_reflns_av_R_equivalents 0.0384
_diffrn_reflns_av_unetI/netI 0.0196
_diffrn_reflns_Laue_measured_fraction_full 1.000
_diffrn_reflns_Laue_measured_fraction_max 1.000
_diffrn_reflns_limit_h_max 8
_diffrn_reflns_limit_h_min -8
_diffrn_reflns_limit_k_max 25
_diffrn_reflns_limit_k_min -25
_diffrn_reflns_limit_l_max 12
_diffrn_reflns_limit_l_min -12
_diffrn_reflns_number 22825
_diffrn_reflns_point_group_measured_fraction_full 1.000
_diffrn_reflns_point_group_measured_fraction_max 1.000
_diffrn_reflns_theta_full 66.635
_diffrn_reflns_theta_max 66.635
_diffrn_reflns_theta_min 4.110
_exptl_absorpt_coefficient_mu 0.901
_exptl_absorpt_correction_type none
_exptl_crystal_colour colourless
_exptl_crystal_density_diffrn 1.417
_exptl_crystal_description Plate
_exptl_crystal_F_000 720
_exptl_crystal_size_max 0.260
_exptl_crystal_size_mid 0.170
_exptl_crystal_size_min 0.070
_refine_diff_density_max 0.192
_refine_diff_density_min -0.383
_refine_diff_density_rms 0.055
_refine_ls_extinction_method none
_refine_ls_goodness_of_fit_ref 1.058
_refine_ls_hydrogen_treatment constr
_refine_ls_matrix_type full
_refine_ls_number_parameters 217
_refine_ls_number_reflns 2806
_refine_ls_number_restraints 0
_refine_ls_restrained_S_all 1.058
_refine_ls_R_factor_all 0.0413
_refine_ls_R_factor_gt 0.0354
_refine_ls_shift/su_max 0.000
_refine_ls_shift/su_mean 0.000
_refine_ls_structure_factor_coef Fsqd
_refine_ls_weighting_details 'w=1/[\s^2^(Fo^2^)+(0.0444P)^2^+0.7593P] where P=(Fo^2^+2Fc^2^)/3'
_refine_ls_weighting_scheme calc
_refine_ls_wR_factor_gt 0.0859
_refine_ls_wR_factor_ref 0.0897
_reflns_Friedel_coverage 0.000
_reflns_number_gt 2487
_reflns_number_total 2806
_reflns_threshold_expression 'I > 2\s(I)'
_cod_data_source_file d0ce00226g2.cif
_cod_data_source_block shelx
_cod_original_sg_symbol_H-M 'P 21/n'
_cod_database_code 7240275
_shelx_shelxl_version_number 2018/3
_shelx_space_group_comment
;
The symmetry employed for this shelxl refinement is uniquely defined
by the following loop, which should always be used as a source of
symmetry information in preference to the above space-group names.
They are only intended as comments.
;
_shelx_estimated_absorpt_t_min 0.799
_shelx_estimated_absorpt_t_max 0.940

loop_
_space_group_symop_operation_xyz
'x, y, z'
'-x+1/2, y+1/2, -z+1/2'
'-x, -y, -z'
'x-1/2, -y-1/2, z-1/2'

loop_
_atom_site_label
_atom_site_type_symbol
_atom_site_fract_x
_atom_site_fract_y
_atom_site_fract_z
_atom_site_U_iso_or_equiv
_atom_site_adp_type
_atom_site_occupancy
_atom_site_site_symmetry_order
_atom_site_calc_flag
_atom_site_refinement_flags_posn
_atom_site_refinement_flags_adp
_atom_site_refinement_flags_occupancy
_atom_site_disorder_assembly
_atom_site_disorder_group
O1 O 0.59611(13) 0.02811(5) 0.85778(10) 0.0185(2) Uani 1 1 d . . . . .
H1 H 0.630784 -0.005255 0.825814 0.028 Uiso 1 1 calc R U . . .
O2 O 0.32193(16) 0.00610(5) 0.73953(12) 0.0313(3) Uani 1 1 d . . . . .
O3 O -0.09690(13) 0.19386(4) 0.82601(9) 0.0150(2) Uani 1 1 d . . . . .
O4 O 0.13492(14) 0.26734(4) 0.98004(9) 0.0159(2) Uani 1 1 d . . . . .
H4 H 0.022614 0.273154 0.946832 0.024 Uiso 1 1 calc R U . . .
O5 O 0.48227(13) 0.23319(4) 1.07070(9) 0.0148(2) Uani 1 1 d . . . . .
N1 N 0.00796(16) 0.13791(6) 0.26643(11) 0.0171(3) Uani 1 1 d . . . . .
N2 N 0.31829(16) 0.15870(5) 0.38741(11) 0.0143(3) Uani 1 1 d . . . . .
N3 N 0.09799(17) 0.08403(6) 0.46920(11) 0.0174(3) Uani 1 1 d . . . . .
N4 N 0.25557(16) 0.05809(5) 0.27998(11) 0.0146(3) Uani 1 1 d . . . . .
C1 C 0.4157(2) 0.03916(7) 0.81633(14) 0.0171(3) Uani 1 1 d . . . . .
C2 C 0.33878(19) 0.09763(6) 0.86740(13) 0.0146(3) Uani 1 1 d . . . . .
C3 C 0.45302(19) 0.13565(6) 0.95095(13) 0.0139(3) Uani 1 1 d . . . . .
H3 H 0.578588 0.122990 0.981885 0.017 Uiso 1 1 calc R U . . .
C4 C 0.38233(19) 0.19229(6) 0.98890(12) 0.0124(3) Uani 1 1 d . . . . .
C5 C 0.19686(19) 0.21117(6) 0.94346(12) 0.0122(3) Uani 1 1 d . . . . .
C6 C 0.08253(19) 0.17135(6) 0.86213(12) 0.0128(3) Uani 1 1 d . . . . .
C7 C 0.15279(19) 0.11499(6) 0.82347(13) 0.0148(3) Uani 1 1 d . . . . .
H7 H 0.074913 0.088477 0.767607 0.018 Uiso 1 1 calc R U . . .
C8 C -0.2131(2) 0.15781(7) 0.73281(13) 0.0160(3) Uani 1 1 d . . . . .
H8A H -0.337661 0.177920 0.713929 0.024 Uiso 1 1 calc R U . . .
H8B H -0.150459 0.154908 0.654278 0.024 Uiso 1 1 calc R U . . .
H8C H -0.230675 0.115995 0.766623 0.024 Uiso 1 1 calc R U . . .
C9 C 0.67232(19) 0.21470(7) 1.11909(13) 0.0155(3) Uani 1 1 d . . . . .
H9A H 0.730493 0.247046 1.176219 0.023 Uiso 1 1 calc R U . . .
H9B H 0.667221 0.175615 1.166480 0.023 Uiso 1 1 calc R U . . .
H9C H 0.748791 0.208830 1.047557 0.023 Uiso 1 1 calc R U . . .
C10 C 0.1551(2) 0.18469(7) 0.30323(13) 0.0162(3) Uani 1 1 d . . . . .
H10A H 0.097864 0.219240 0.348209 0.019 Uiso 1 1 calc R U . . .
H10B H 0.202090 0.201865 0.225112 0.019 Uiso 1 1 calc R U . . .
C11 C 0.2434(2) 0.13174(7) 0.50178(13) 0.0172(3) Uani 1 1 d . . . . .
H11A H 0.350246 0.113227 0.557973 0.021 Uiso 1 1 calc R U . . .
H11B H 0.187759 0.165401 0.550162 0.021 Uiso 1 1 calc R U . . .
C12 C 0.1820(2) 0.03433(7) 0.39864(14) 0.0173(3) Uani 1 1 d . . . . .
H12A H 0.084593 0.001966 0.375507 0.021 Uiso 1 1 calc R U . . .
H12B H 0.287923 0.014909 0.454230 0.021 Uiso 1 1 calc R U . . .
C13 C 0.0931(2) 0.08726(7) 0.19921(13) 0.0164(3) Uani 1 1 d . . . . .
H13A H 0.138714 0.103600 0.119913 0.020 Uiso 1 1 calc R U . . .
H13B H -0.005095 0.055337 0.174646 0.020 Uiso 1 1 calc R U . . .
C14 C -0.0583(2) 0.11229(7) 0.38403(14) 0.0192(3) Uani 1 1 d . . . . .
H14A H -0.117174 0.145978 0.430489 0.023 Uiso 1 1 calc R U . . .
H14B H -0.157363 0.080484 0.360541 0.023 Uiso 1 1 calc R U . . .
C15 C 0.39814(19) 0.10719(7) 0.31782(14) 0.0159(3) Uani 1 1 d . . . . .
H15A H 0.506380 0.088611 0.372630 0.019 Uiso 1 1 calc R U . . .
H15B H 0.447949 0.123823 0.240174 0.019 Uiso 1 1 calc R U . . .

loop_
_atom_site_aniso_label
_atom_site_aniso_U_11
_atom_site_aniso_U_22
_atom_site_aniso_U_33
_atom_site_aniso_U_23
_atom_site_aniso_U_13
_atom_site_aniso_U_12
O1 0.0149(5) 0.0152(5) 0.0255(5) -0.0052(4) 0.0024(4) 0.0031(4)
O2 0.0219(6) 0.0238(6) 0.0460(7) -0.0187(5) -0.0068(5) 0.0049(5)
O3 0.0122(5) 0.0157(5) 0.0161(5) -0.0021(4) -0.0022(4) 0.0021(4)
O4 0.0143(5) 0.0151(5) 0.0175(5) -0.0037(4) -0.0018(4) 0.0037(4)
O5 0.0120(5) 0.0163(5) 0.0153(5) -0.0028(4) -0.0020(4) 0.0018(4)
N1 0.0144(6) 0.0181(6) 0.0182(6) -0.0033(5) -0.0014(5) 0.0023(5)
N2 0.0134(6) 0.0142(6) 0.0154(6) 0.0002(5) 0.0014(5) -0.0011(5)
N3 0.0188(6) 0.0182(6) 0.0159(6) -0.0012(5) 0.0051(5) -0.0038(5)
N4 0.0122(6) 0.0141(6) 0.0177(6) -0.0008(5) 0.0027(5) 0.0001(5)
C1 0.0161(7) 0.0152(7) 0.0204(7) -0.0002(6) 0.0040(6) 0.0000(6)
C2 0.0153(7) 0.0145(7) 0.0148(7) 0.0011(5) 0.0046(5) 0.0005(5)
C3 0.0121(6) 0.0168(7) 0.0134(6) 0.0018(5) 0.0037(5) 0.0017(5)
C4 0.0137(7) 0.0146(7) 0.0091(6) 0.0007(5) 0.0020(5) -0.0014(5)
C5 0.0143(7) 0.0126(7) 0.0102(6) 0.0011(5) 0.0042(5) 0.0013(5)
C6 0.0117(6) 0.0155(7) 0.0115(6) 0.0027(5) 0.0019(5) 0.0007(5)
C7 0.0160(7) 0.0149(7) 0.0137(7) -0.0015(5) 0.0021(5) -0.0025(5)
C8 0.0141(7) 0.0178(7) 0.0154(7) -0.0015(6) -0.0013(5) -0.0019(6)
C9 0.0114(6) 0.0187(7) 0.0160(7) -0.0001(6) -0.0010(5) 0.0002(5)
C10 0.0171(7) 0.0148(7) 0.0163(7) 0.0000(5) 0.0000(5) 0.0019(6)
C11 0.0196(7) 0.0179(7) 0.0139(7) 0.0004(6) 0.0011(5) -0.0028(6)
C12 0.0182(7) 0.0149(7) 0.0190(7) 0.0021(6) 0.0030(6) -0.0021(6)
C13 0.0154(7) 0.0178(7) 0.0155(7) -0.0030(6) 0.0000(5) 0.0000(6)
C14 0.0120(7) 0.0221(8) 0.0243(8) -0.0060(6) 0.0053(6) -0.0012(6)
C15 0.0114(7) 0.0160(7) 0.0206(7) -0.0011(6) 0.0037(5) -0.0011(5)

loop_
_atom_type_symbol
_atom_type_description
_atom_type_scat_dispersion_real
_atom_type_scat_dispersion_imag
_atom_type_scat_source
C C 0.0181 0.0091 'International Tables Vol C Tables 4.2.6.8 and 6.1.1.4'
H H 0.0000 0.0000 'International Tables Vol C Tables 4.2.6.8 and 6.1.1.4'
N N 0.0311 0.0180 'International Tables Vol C Tables 4.2.6.8 and 6.1.1.4'
O O 0.0492 0.0322 'International Tables Vol C Tables 4.2.6.8 and 6.1.1.4'

loop_
_geom_angle_atom_site_label_1
_geom_angle_atom_site_label_2
_geom_angle_atom_site_label_3
_geom_angle
_geom_angle_site_symmetry_1
_geom_angle_site_symmetry_3
_geom_angle_publ_flag
C1 O1 H1 109.5 . . ?
C6 O3 C8 116.16(10) . . ?
C5 O4 H4 109.5 . . ?
C4 O5 C9 116.18(10) . . ?
C13 N1 C10 108.82(11) . . ?
C13 N1 C14 108.11(11) . . ?
C10 N1 C14 108.31(11) . . ?
C15 N2 C11 107.31(11) . . ?
C15 N2 C10 107.50(10) . . ?
C11 N2 C10 108.05(10) . . ?
C12 N3 C11 108.60(11) . . ?
C12 N3 C14 108.09(11) . . ?
C11 N3 C14 108.17(11) . . ?
C15 N4 C13 108.10(11) . . ?
C15 N4 C12 107.85(11) . . ?
C13 N4 C12 107.81(10) . . ?
O2 C1 O1 123.28(13) . . ?
O2 C1 C2 122.62(13) . . ?
O1 C1 C2 114.04(12) . . ?
C3 C2 C7 120.79(13) . . ?
C3 C2 C1 120.95(12) . . ?
C7 C2 C1 118.16(13) . . ?
C4 C3 C2 119.65(13) . . ?
C4 C3 H3 120.2 . . ?
C2 C3 H3 120.2 . . ?
O5 C4 C3 124.47(12) . . ?
O5 C4 C5 115.16(12) . . ?
C3 C4 C5 120.37(12) . . ?
O4 C5 C6 122.42(12) . . ?
O4 C5 C4 118.60(12) . . ?
C6 C5 C4 118.98(12) . . ?
O3 C6 C7 125.19(12) . . ?
O3 C6 C5 113.98(12) . . ?
C7 C6 C5 120.83(13) . . ?
C6 C7 C2 119.35(13) . . ?
C6 C7 H7 120.3 . . ?
C2 C7 H7 120.3 . . ?
O3 C8 H8A 109.5 . . ?
O3 C8 H8B 109.5 . . ?
H8A C8 H8B 109.5 . . ?
O3 C8 H8C 109.5 . . ?
H8A C8 H8C 109.5 . . ?
H8B C8 H8C 109.5 . . ?
O5 C9 H9A 109.5 . . ?
O5 C9 H9B 109.5 . . ?
H9A C9 H9B 109.5 . . ?
O5 C9 H9C 109.5 . . ?
H9A C9 H9C 109.5 . . ?
H9B C9 H9C 109.5 . . ?
N1 C10 N2 112.33(11) . . ?
N1 C10 H10A 109.1 . . ?
N2 C10 H10A 109.1 . . ?
N1 C10 H10B 109.1 . . ?
N2 C10 H10B 109.1 . . ?
H10A C10 H10B 107.9 . . ?
N3 C11 N2 112.70(11) . . ?
N3 C11 H11A 109.1 . . ?
N2 C11 H11A 109.1 . . ?
N3 C11 H11B 109.1 . . ?
N2 C11 H11B 109.1 . . ?
H11A C11 H11B 107.8 . . ?
N3 C12 N4 111.72(11) . . ?
N3 C12 H12A 109.3 . . ?
N4 C12 H12A 109.3 . . ?
N3 C12 H12B 109.3 . . ?
N4 C12 H12B 109.3 . . ?
H12A C12 H12B 107.9 . . ?
N1 C13 N4 111.66(11) . . ?
N1 C13 H13A 109.3 . . ?
N4 C13 H13A 109.3 . . ?
N1 C13 H13B 109.3 . . ?
N4 C13 H13B 109.3 . . ?
H13A C13 H13B 108.0 . . ?
N3 C14 N1 112.30(11) . . ?
N3 C14 H14A 109.1 . . ?
N1 C14 H14A 109.1 . . ?
N3 C14 H14B 109.1 . . ?
N1 C14 H14B 109.1 . . ?
H14A C14 H14B 107.9 . . ?
N2 C15 N4 112.62(10) . . ?
N2 C15 H15A 109.1 . . ?
N4 C15 H15A 109.1 . . ?
N2 C15 H15B 109.1 . . ?
N4 C15 H15B 109.1 . . ?
H15A C15 H15B 107.8 . . ?

loop_
_geom_bond_atom_site_label_1
_geom_bond_atom_site_label_2
_geom_bond_distance
_geom_bond_site_symmetry_2
_geom_bond_publ_flag
O1 C1 1.3219(17) . ?
O1 H1 0.8400 . ?
O2 C1 1.2166(18) . ?
O3 C6 1.3701(16) . ?
O3 C8 1.4357(16) . ?
O4 C5 1.3547(16) . ?
O4 H4 0.8400 . ?
O5 C4 1.3713(16) . ?
O5 C9 1.4378(16) . ?
N1 C13 1.4627(18) . ?
N1 C10 1.4673(18) . ?
N1 C14 1.4753(19) . ?
N2 C15 1.4729(18) . ?
N2 C11 1.4831(17) . ?
N2 C10 1.4840(17) . ?
N3 C12 1.4628(18) . ?
N3 C11 1.4653(18) . ?
N3 C14 1.4747(19) . ?
N4 C15 1.4830(17) . ?
N4 C13 1.4893(17) . ?
N4 C12 1.4925(17) . ?
C1 C2 1.4924(19) . ?
C2 C3 1.392(2) . ?
C2 C7 1.394(2) . ?
C3 C4 1.3911(19) . ?
C3 H3 0.9500 . ?
C4 C5 1.4036(19) . ?
C5 C6 1.4025(19) . ?
C6 C7 1.387(2) . ?
C7 H7 0.9500 . ?
C8 H8A 0.9800 . ?
C8 H8B 0.9800 . ?
C8 H8C 0.9800 . ?
C9 H9A 0.9800 . ?
C9 H9B 0.9800 . ?
C9 H9C 0.9800 . ?
C10 H10A 0.9900 . ?
C10 H10B 0.9900 . ?
C11 H11A 0.9900 . ?
C11 H11B 0.9900 . ?
C12 H12A 0.9900 . ?
C12 H12B 0.9900 . ?
C13 H13A 0.9900 . ?
C13 H13B 0.9900 . ?
C14 H14A 0.9900 . ?
C14 H14B 0.9900 . ?
C15 H15A 0.9900 . ?
C15 H15B 0.9900 . ?

loop_
_geom_hbond_atom_site_label_D
_geom_hbond_atom_site_label_H
_geom_hbond_atom_site_label_A
_geom_hbond_distance_DH
_geom_hbond_distance_HA
_geom_hbond_distance_DA
_geom_hbond_angle_DHA
_geom_hbond_site_symmetry_A
_geom_hbond_publ_flag
O1 H1 N4 0.84 1.83 2.6380(15) 159.6 3_656 yes
O4 H4 O3 0.84 2.24 2.6880(13) 113.8 . yes
O4 H4 N2 0.84 2.10 2.8284(15) 144.4 4_566 yes
C8 H8C O1 0.98 2.50 3.4212(17) 156.9 1_455 yes
C9 H9B N1 0.98 2.64 3.1535(18) 112.6 1_656 yes
C11 H11B O5 0.99 2.64 3.5565(18) 153.8 4_565 yes
C14 H14A O4 0.99 2.65 3.5887(17) 159.1 4_565 yes
C14 H14B O2 0.99 2.38 3.3335(18) 161.6 3_556 yes

loop_
_geom_torsion_atom_site_label_1
_geom_torsion_atom_site_label_2
_geom_torsion_atom_site_label_3
_geom_torsion_atom_site_label_4
_geom_torsion
_geom_torsion_site_symmetry_1
_geom_torsion_site_symmetry_2
_geom_torsion_site_symmetry_3
_geom_torsion_site_symmetry_4
_geom_torsion_publ_flag
O2 C1 C2 C3 -177.19(14) . . . . ?
O1 C1 C2 C3 0.10(19) . . . . ?
O2 C1 C2 C7 -0.8(2) . . . . ?
O1 C1 C2 C7 176.48(12) . . . . ?
C7 C2 C3 C4 -1.4(2) . . . . ?
C1 C2 C3 C4 174.85(12) . . . . ?
C9 O5 C4 C3 -0.23(18) . . . . ?
C9 O5 C4 C5 179.67(11) . . . . ?
C2 C3 C4 O5 179.92(12) . . . . ?
C2 C3 C4 C5 0.02(19) . . . . ?
O5 C4 C5 O4 1.75(17) . . . . ?
C3 C4 C5 O4 -178.34(12) . . . . ?
O5 C4 C5 C6 -178.22(11) . . . . ?
C3 C4 C5 C6 1.69(19) . . . . ?
C8 O3 C6 C7 -5.26(18) . . . . ?
C8 O3 C6 C5 174.03(11) . . . . ?
O4 C5 C6 O3 -1.35(18) . . . . ?
C4 C5 C6 O3 178.62(11) . . . . ?
O4 C5 C6 C7 177.97(12) . . . . ?
C4 C5 C6 C7 -2.06(19) . . . . ?
O3 C6 C7 C2 179.94(12) . . . . ?
C5 C6 C7 C2 0.7(2) . . . . ?
C3 C2 C7 C6 1.1(2) . . . . ?
C1 C2 C7 C6 -175.31(12) . . . . ?
C13 N1 C10 N2 -59.25(14) . . . . ?
C14 N1 C10 N2 58.05(14) . . . . ?
C15 N2 C10 N1 58.28(14) . . . . ?
C11 N2 C10 N1 -57.25(14) . . . . ?
C12 N3 C11 N2 59.18(15) . . . . ?
C14 N3 C11 N2 -57.91(14) . . . . ?
C15 N2 C11 N3 -58.32(14) . . . . ?
C10 N2 C11 N3 57.33(14) . . . . ?
C11 N3 C12 N4 -58.49(14) . . . . ?
C14 N3 C12 N4 58.64(14) . . . . ?
C15 N4 C12 N3 57.89(14) . . . . ?
C13 N4 C12 N3 -58.61(14) . . . . ?
C10 N1 C13 N4 58.54(14) . . . . ?
C14 N1 C13 N4 -58.90(14) . . . . ?
C15 N4 C13 N1 -57.64(14) . . . . ?
C12 N4 C13 N1 58.69(14) . . . . ?
C12 N3 C14 N1 -59.04(14) . . . . ?
C11 N3 C14 N1 58.37(14) . . . . ?
C13 N1 C14 N3 59.17(14) . . . . ?
C10 N1 C14 N3 -58.59(14) . . . . ?
C11 N2 C15 N4 58.08(14) . . . . ?
C10 N2 C15 N4 -57.93(14) . . . . ?
C13 N4 C15 N2 58.00(14) . . . . ?
C12 N4 C15 N2 -58.31(14) . . . . ?
